data_4514529
loop_
_publ_author_name
'Wang, Xinyue'
'Anton, Nicolas'
'Ashokkumar, Pichandi'
'Anton, Halina'
'Fam, Tkhe Kyong'
'Vandamme, Thierry'
'Klymchenko, Andrey S.'
'Collot, Mayeul'

_publ_section_title
;
 Optimizing the Fluorescence Properties of Nanoemulsions for Single
 Particle Tracking in Live Cells.
;
_journal_issue 14
_journal_name_full 'ACS applied materials &amp; interfaces'
_journal_page_first 13079
_journal_page_last 13090
_journal_paper_doi 10.1021/acsami.8b22297
_journal_volume 11
_journal_year 2019
_chemical_formula_moiety 'C37 H54 B F2 N3 O5'
_chemical_formula_sum 'C37 H54 B F2 N3 O5'
_chemical_formula_weight 669.64
_space_group_crystal_system monoclinic
_space_group_IT_number 14
_space_group_name_Hall '-P 2ybc'
_space_group_name_H-M_alt 'P 1 21/c 1'
_symmetry_space_group_name_Hall '-P 2ybc'
_symmetry_space_group_name_H-M 'P 1 21/c 1'
_atom_sites_solution_hydrogens geom
_atom_sites_solution_primary direct
_atom_sites_solution_secondary difmap
_audit_creation_method SHELXL-2014/7
_cell_angle_alpha 90
_cell_angle_beta 93.856(5)
_cell_angle_gamma 90
_cell_formula_units_Z 4
_cell_length_a 18.5315(14)
_cell_length_b 11.0275(7)
_cell_length_c 17.8799(15)
_cell_measurement_reflns_used 2970
_cell_measurement_temperature 173(2)
_cell_measurement_theta_max 46.08
_cell_measurement_theta_min 2.39
_cell_volume 3645.6(5)
_computing_cell_refinement 'Bruker SAINT'
_computing_data_collection 'Bruker APEX3'
_computing_data_reduction 'Bruker SAINT'
_computing_molecular_graphics 'Bruker SHELXTL'
_computing_publication_material 'Bruker SHELXTL'
_computing_structure_refinement 'SHELXL-2014/7 (Sheldrick, 2014)'
_computing_structure_solution 'SHELXT 2014/5 (Sheldrick, 2014)'
_diffrn_ambient_temperature 173(2)
_diffrn_measured_fraction_theta_full 0.998
_diffrn_measured_fraction_theta_max 0.998
_diffrn_measurement_device_type 'Bruker APEX-II CCD'
_diffrn_measurement_method '\f and \w scans'
_diffrn_radiation_type CuK\a
_diffrn_radiation_wavelength 1.54178
_diffrn_reflns_av_R_equivalents 0.1852
_diffrn_reflns_av_unetI/netI 0.1280
_diffrn_reflns_Laue_measured_fraction_full 0.998
_diffrn_reflns_Laue_measured_fraction_max 0.998
_diffrn_reflns_limit_h_max 22
_diffrn_reflns_limit_h_min -22
_diffrn_reflns_limit_k_max 13
_diffrn_reflns_limit_k_min -13
_diffrn_reflns_limit_l_max 21
_diffrn_reflns_limit_l_min -20
_diffrn_reflns_number 43880
_diffrn_reflns_point_group_measured_fraction_full 0.998
_diffrn_reflns_point_group_measured_fraction_max 0.998
_diffrn_reflns_theta_full 66.699
_diffrn_reflns_theta_max 66.699
_diffrn_reflns_theta_min 2.390
_diffrn_source 'Cu-ImuS microfocus tube'
_exptl_absorpt_coefficient_mu 0.706
_exptl_absorpt_correction_T_max 0.7528
_exptl_absorpt_correction_T_min 0.4985
_exptl_absorpt_correction_type multi-scan
_exptl_crystal_colour green
_exptl_crystal_density_diffrn 1.220
_exptl_crystal_description plate
_exptl_crystal_F_000 1440
_exptl_crystal_size_max 0.350
_exptl_crystal_size_mid 0.250
_exptl_crystal_size_min 0.100
_refine_diff_density_max 0.561
_refine_diff_density_min -0.436
_refine_diff_density_rms 0.117
_refine_ls_extinction_coef 0.0032(6)
_refine_ls_extinction_expression Fc^*^=kFc[1+0.001xFc^2^\l^3^/sin(2\q)]^-1/4^
_refine_ls_extinction_method 'SHELXL-2014/7 (Sheldrick 2014'
_refine_ls_goodness_of_fit_ref 1.045
_refine_ls_hydrogen_treatment constr
_refine_ls_matrix_type full
_refine_ls_number_parameters 437
_refine_ls_number_reflns 6440
_refine_ls_number_restraints 0
_refine_ls_restrained_S_all 1.045
_refine_ls_R_factor_all 0.2047
_refine_ls_R_factor_gt 0.1278
_refine_ls_shift/su_max 0.000
_refine_ls_shift/su_mean 0.000
_refine_ls_structure_factor_coef Fsqd
_refine_ls_weighting_details 'w=1/[\s^2^(Fo^2^)+(0.1676P)^2^+14.2979P] where P=(Fo^2^+2Fc^2^)/3'
_refine_ls_weighting_scheme calc
_refine_ls_wR_factor_gt 0.3441
_refine_ls_wR_factor_ref 0.4023
_reflns_Friedel_coverage 0.000
_reflns_number_gt 3266
_reflns_number_total 6440
_reflns_threshold_expression 'I > 2\s(I)'
_cod_data_source_file am8b22297_si_003.cif
_cod_data_source_block ymlw180306
_cod_database_code 4514529
_shelx_shelxl_version_number 2014/7
_shelx_space_group_comment
;
The symmetry employed for this shelxl refinement is uniquely defined
by the following loop, which should always be used as a source of
symmetry information in preference to the above space-group names.
They are only intended as comments.
;
_shelx_estimated_absorpt_t_min 0.790
_shelx_estimated_absorpt_t_max 0.933

loop_
_space_group_symop_operation_xyz
'x, y, z'
'-x, y+1/2, -z+1/2'
'-x, -y, -z'
'x, -y-1/2, z-1/2'

loop_
_atom_site_label
_atom_site_type_symbol
_atom_site_fract_x
_atom_site_fract_y
_atom_site_fract_z
_atom_site_U_iso_or_equiv
_atom_site_adp_type
_atom_site_occupancy
_atom_site_site_symmetry_order
_atom_site_calc_flag
_atom_site_refinement_flags_posn
_atom_site_refinement_flags_adp
C1 C 0.1517(5) 0.9949(6) 0.4193(5) 0.061(2) Uani 1 1 d . .
H1 H 0.1090 0.9845 0.3825 0.073 Uiso 1 1 calc R U
C2 C 0.1944(5) 1.0877(7) 0.3832(5) 0.064(2) Uani 1 1 d . .
H2A H 0.2056 1.0581 0.3330 0.076 Uiso 1 1 calc R U
H2B H 0.2409 1.0986 0.4132 0.076 Uiso 1 1 calc R U
C3 C 0.1576(6) 1.2080(8) 0.3747(7) 0.086(3) Uani 1 1 d . .
H3A H 0.1941 1.2697 0.3631 0.103 Uiso 1 1 calc R U
H3B H 0.1216 1.2039 0.3313 0.103 Uiso 1 1 calc R U
C4 C 0.1217(7) 1.2473(8) 0.4393(6) 0.091(3) Uani 1 1 d . .
H4A H 0.0888 1.3148 0.4238 0.109 Uiso 1 1 calc R U
H4B H 0.1587 1.2801 0.4764 0.109 Uiso 1 1 calc R U
C5 C 0.0784(5) 1.1523(7) 0.4779(5) 0.062(2) Uani 1 1 d . .
H5A H 0.0673 1.1825 0.5279 0.074 Uiso 1 1 calc R U
H5B H 0.0320 1.1390 0.4483 0.074 Uiso 1 1 calc R U
C6 C 0.1182(6) 1.0329(8) 0.4868(5) 0.075(3) Uani 1 1 d . .
H6A H 0.1562 1.0403 0.5282 0.090 Uiso 1 1 calc R U
H6B H 0.0839 0.9694 0.5008 0.090 Uiso 1 1 calc R U
C7 C 0.1393(4) 0.5765(7) 0.3274(4) 0.0456(17) Uani 1 1 d . .
H7 H 0.1576 0.4961 0.3463 0.055 Uiso 1 1 calc R U
C8 C 0.0566(4) 0.5718(8) 0.3308(5) 0.059(2) Uani 1 1 d . .
H8A H 0.0443 0.5551 0.3828 0.071 Uiso 1 1 calc R U
H8B H 0.0355 0.6513 0.3157 0.071 Uiso 1 1 calc R U
C9 C 0.0246(4) 0.4733(8) 0.2789(5) 0.061(2) Uani 1 1 d . .
H9A H 0.0404 0.3929 0.2984 0.074 Uiso 1 1 calc R U
H9B H -0.0289 0.4764 0.2783 0.074 Uiso 1 1 calc R U
C10 C 0.0477(5) 0.4885(10) 0.1999(5) 0.075(3) Uani 1 1 d . .
H10A H 0.0281 0.5657 0.1789 0.089 Uiso 1 1 calc R U
H10B H 0.0274 0.4215 0.1683 0.089 Uiso 1 1 calc R U
C11 C 0.1305(5) 0.4889(11) 0.1979(5) 0.083(3) Uani 1 1 d . .
H11A H 0.1499 0.4090 0.2146 0.100 Uiso 1 1 calc R U
H11B H 0.1438 0.5027 0.1459 0.100 Uiso 1 1 calc R U
C12 C 0.1635(5) 0.5877(9) 0.2486(5) 0.069(3) Uani 1 1 d . .
H12A H 0.2169 0.5821 0.2499 0.083 Uiso 1 1 calc R U
H12B H 0.1491 0.6680 0.2279 0.083 Uiso 1 1 calc R U
C13 C 0.1535(4) 0.7878(7) 0.3703(4) 0.0512(19) Uani 1 1 d . .
C14 C 0.2352(3) 0.6321(6) 0.4258(4) 0.0383(15) Uani 1 1 d . .
C15 C 0.2714(3) 0.7231(5) 0.4706(4) 0.0384(15) Uani 1 1 d . .
C16 C 0.2415(4) 0.8421(6) 0.4690(4) 0.0461(18) Uani 1 1 d . .
C17 C 0.3367(4) 0.7024(6) 0.5160(4) 0.0406(16) Uani 1 1 d . .
C18 C 0.3722(4) 0.5905(6) 0.5237(4) 0.0406(16) Uani 1 1 d . .
H18 H 0.3534 0.5220 0.4967 0.049 Uiso 1 1 calc R U
C19 C 0.4345(3) 0.5789(6) 0.5703(4) 0.0366(15) Uani 1 1 d . .
H19 H 0.4551 0.6515 0.5907 0.044 Uiso 1 1 calc R U
C20 C 0.4704(3) 0.4699(6) 0.5904(4) 0.0388(16) Uani 1 1 d . .
C21 C 0.4471(4) 0.3544(6) 0.5650(4) 0.0419(16) Uani 1 1 d . .
H21 H 0.4078 0.3499 0.5281 0.050 Uiso 1 1 calc R U
C22 C 0.4781(4) 0.2490(7) 0.5906(4) 0.0506(19) Uani 1 1 d . .
H22 H 0.4615 0.1737 0.5702 0.061 Uiso 1 1 calc R U
C23 C 0.5356(4) 0.2514(7) 0.6480(5) 0.059(2) Uani 1 1 d . .
C24 C 0.5627(4) 0.3665(6) 0.6710(5) 0.058(2) Uani 1 1 d . .
H24 H 0.6036 0.3709 0.7058 0.070 Uiso 1 1 calc R U
C25 C 0.5314(4) 0.4714(6) 0.6442(4) 0.0419(17) Uani 1 1 d . .
C26 C 0.5345(6) 0.0273(8) 0.6582(6) 0.076(3) Uani 1 1 d . .
H26A H 0.5434 -0.0290 0.7010 0.091 Uiso 1 1 calc R U
H26B H 0.4816 0.0319 0.6466 0.091 Uiso 1 1 calc R U
C27 C 0.5682(6) -0.0209(10) 0.5939(6) 0.089(3) Uani 1 1 d . .
H27A H 0.5571 0.0317 0.5504 0.134 Uiso 1 1 calc R U
H27B H 0.5496 -0.1027 0.5829 0.134 Uiso 1 1 calc R U
H27C H 0.6207 -0.0245 0.6047 0.134 Uiso 1 1 calc R U
C28 C 0.6183(5) 0.1556(8) 0.7483(5) 0.071(3) Uani 1 1 d . .
H28A H 0.6081 0.2256 0.7806 0.085 Uiso 1 1 calc R U
H28B H 0.6172 0.0806 0.7786 0.085 Uiso 1 1 calc R U
C29 C 0.6854(6) 0.1690(9) 0.7185(7) 0.095(4) Uani 1 1 d . .
H29A H 0.6956 0.0973 0.6886 0.143 Uiso 1 1 calc R U
H29B H 0.7230 0.1779 0.7593 0.143 Uiso 1 1 calc R U
H29C H 0.6847 0.2413 0.6865 0.143 Uiso 1 1 calc R U
C30 C 0.6197(4) 0.5893(6) 0.7170(4) 0.050(2) Uani 1 1 d . .
H30A H 0.6617 0.5548 0.6929 0.060 Uiso 1 1 calc R U
H30B H 0.6124 0.5422 0.7630 0.060 Uiso 1 1 calc R U
C31 C 0.6334(4) 0.7213(6) 0.7363(4) 0.0470(18) Uani 1 1 d . .
H31A H 0.5900 0.7566 0.7572 0.056 Uiso 1 1 calc R U
H31B H 0.6432 0.7669 0.6904 0.056 Uiso 1 1 calc R U
C32 C 0.6975(4) 0.7326(6) 0.7932(4) 0.0515(19) Uani 1 1 d . .
H32A H 0.7398 0.6918 0.7733 0.062 Uiso 1 1 calc R U
H32B H 0.6862 0.6903 0.8398 0.062 Uiso 1 1 calc R U
C33 C 0.7171(4) 0.8638(6) 0.8116(4) 0.0488(18) Uani 1 1 d . .
H33A H 0.6760 0.9025 0.8348 0.059 Uiso 1 1 calc R U
H33B H 0.7246 0.9074 0.7644 0.059 Uiso 1 1 calc R U
C34 C 0.7854(4) 0.8781(7) 0.8648(5) 0.058(2) Uani 1 1 d . .
H34A H 0.7751 0.8468 0.9149 0.069 Uiso 1 1 calc R U
H34B H 0.8246 0.8279 0.8459 0.069 Uiso 1 1 calc R U
C35 C 0.8118(4) 1.0077(7) 0.8730(4) 0.0518(19) Uani 1 1 d . .
H35A H 0.8245 1.0374 0.8233 0.062 Uiso 1 1 calc R U
H35B H 0.7716 1.0587 0.8891 0.062 Uiso 1 1 calc R U
C36 C 0.8765(4) 1.0239(8) 0.9283(5) 0.062(2) Uani 1 1 d . .
H36A H 0.9158 0.9694 0.9141 0.074 Uiso 1 1 calc R U
H36B H 0.8629 0.9995 0.9788 0.074 Uiso 1 1 calc R U
C37 C 0.9045(5) 1.1529(8) 0.9319(5) 0.073(3) Uani 1 1 d . .
H37A H 0.9192 1.1771 0.8824 0.109 Uiso 1 1 calc R U
H37B H 0.9461 1.1579 0.9685 0.109 Uiso 1 1 calc R U
H37C H 0.8662 1.2072 0.9470 0.109 Uiso 1 1 calc R U
N1 N 0.1839(3) 0.8712(5) 0.4224(4) 0.0466(15) Uani 1 1 d . .
N2 N 0.1749(3) 0.6695(5) 0.3790(3) 0.0414(14) Uani 1 1 d . .
N3 N 0.5616(4) 0.1485(6) 0.6805(5) 0.078(3) Uani 1 1 d . .
O1 O 0.1094(3) 0.8210(5) 0.3214(4) 0.080(2) Uani 1 1 d . .
O2 O 0.2539(3) 0.5251(4) 0.4225(3) 0.0521(14) Uani 1 1 d . .
O3 O 0.2694(3) 0.9288(4) 0.5092(3) 0.0551(14) Uani 1 1 d . .
O4 O 0.3672(2) 0.7961(4) 0.5530(3) 0.0475(13) Uani 1 1 d . .
O5 O 0.5556(3) 0.5831(4) 0.6661(3) 0.0469(13) Uani 1 1 d . .
B1 B 0.3249(5) 0.9030(7) 0.5708(6) 0.056(2) Uani 1 1 d . .
F1 F 0.2915(3) 0.8850(5) 0.6358(3) 0.0864(17) Uani 1 1 d . .
F2 F 0.3701(3) 1.0018(4) 0.5767(3) 0.0774(16) Uani 1 1 d . .

loop_
_atom_site_aniso_label
_atom_site_aniso_U_11
_atom_site_aniso_U_22
_atom_site_aniso_U_33
_atom_site_aniso_U_23
_atom_site_aniso_U_13
_atom_site_aniso_U_12
C1 0.058(5) 0.031(4) 0.098(6) 0.011(4) 0.029(5) 0.016(3)
C2 0.077(6) 0.039(4) 0.078(6) 0.012(4) 0.020(5) 0.017(4)
C3 0.088(7) 0.042(5) 0.131(9) 0.031(5) 0.030(7) 0.028(5)
C4 0.135(10) 0.040(5) 0.099(7) 0.000(5) 0.009(7) 0.033(6)
C5 0.067(5) 0.046(5) 0.071(5) -0.006(4) -0.004(4) 0.021(4)
C6 0.098(7) 0.049(5) 0.082(6) 0.015(5) 0.032(6) 0.032(5)
C7 0.035(4) 0.050(4) 0.051(4) 0.000(3) -0.005(3) 0.003(3)
C8 0.037(4) 0.071(6) 0.069(5) 0.002(4) -0.001(4) -0.009(4)
C9 0.041(4) 0.075(6) 0.068(5) -0.002(4) -0.004(4) -0.014(4)
C10 0.052(5) 0.097(7) 0.072(6) -0.003(5) -0.015(4) -0.002(5)
C11 0.052(5) 0.126(9) 0.072(6) -0.035(6) -0.003(5) -0.007(6)
C12 0.052(5) 0.096(7) 0.057(5) -0.002(5) -0.004(4) -0.009(5)
C13 0.043(4) 0.041(4) 0.068(5) 0.007(4) -0.008(4) 0.011(3)
C14 0.032(3) 0.036(4) 0.046(4) 0.003(3) -0.005(3) 0.004(3)
C15 0.034(4) 0.021(3) 0.060(4) 0.000(3) 0.003(3) 0.005(3)
C16 0.046(4) 0.028(3) 0.066(5) 0.003(3) 0.013(4) 0.001(3)
C17 0.040(4) 0.029(3) 0.052(4) -0.005(3) -0.003(3) -0.001(3)
C18 0.037(4) 0.028(3) 0.056(4) -0.006(3) -0.002(3) 0.008(3)
C19 0.037(4) 0.027(3) 0.046(4) -0.002(3) -0.001(3) 0.005(3)
C20 0.032(3) 0.031(3) 0.052(4) 0.000(3) -0.008(3) -0.001(3)
C21 0.037(4) 0.033(4) 0.055(4) -0.001(3) -0.001(3) 0.002(3)
C22 0.046(4) 0.039(4) 0.064(5) -0.003(4) -0.013(4) -0.001(3)
C23 0.055(5) 0.033(4) 0.085(6) 0.001(4) -0.025(4) 0.001(3)
C24 0.054(5) 0.033(4) 0.085(6) 0.000(4) -0.022(4) -0.002(3)
C25 0.043(4) 0.028(3) 0.053(4) -0.004(3) -0.012(3) 0.001(3)
C26 0.087(7) 0.045(5) 0.093(7) 0.003(5) -0.021(6) 0.005(5)
C27 0.076(7) 0.078(7) 0.112(9) 0.025(7) -0.003(6) 0.004(6)
C28 0.079(6) 0.047(5) 0.091(7) 0.010(5) 0.039(5) 0.016(4)
C29 0.099(8) 0.066(6) 0.128(9) 0.031(6) 0.057(7) 0.028(6)
C30 0.046(4) 0.032(4) 0.068(5) 0.000(3) -0.032(4) -0.003(3)
C31 0.047(4) 0.032(4) 0.059(4) -0.002(3) -0.016(4) -0.007(3)
C32 0.046(4) 0.038(4) 0.068(5) 0.000(4) -0.013(4) -0.006(3)
C33 0.047(4) 0.040(4) 0.057(4) -0.002(3) -0.011(4) -0.007(3)
C34 0.053(5) 0.042(4) 0.075(5) 0.000(4) -0.020(4) -0.008(4)
C35 0.050(4) 0.045(4) 0.060(5) -0.003(4) -0.005(4) -0.009(4)
C36 0.050(5) 0.063(5) 0.071(5) -0.014(4) -0.005(4) -0.018(4)
C37 0.072(6) 0.060(5) 0.086(6) -0.019(5) 0.008(5) -0.028(5)
N1 0.039(3) 0.030(3) 0.071(4) 0.014(3) 0.005(3) 0.014(3)
N2 0.033(3) 0.034(3) 0.056(3) 0.012(3) -0.012(3) 0.002(2)
N3 0.080(5) 0.033(4) 0.114(6) 0.008(4) -0.049(5) 0.000(3)
O1 0.073(4) 0.055(4) 0.107(5) 0.014(3) -0.033(4) 0.018(3)
O2 0.048(3) 0.032(3) 0.073(3) -0.004(2) -0.020(3) 0.010(2)
O3 0.050(3) 0.030(3) 0.085(4) -0.005(3) 0.000(3) 0.005(2)
O4 0.041(3) 0.029(2) 0.072(3) -0.008(2) -0.004(2) 0.003(2)
O5 0.044(3) 0.030(2) 0.063(3) -0.001(2) -0.020(2) 0.000(2)
B1 0.057(6) 0.026(4) 0.086(7) -0.009(4) 0.023(5) -0.007(4)
F1 0.091(4) 0.085(4) 0.086(4) -0.007(3) 0.021(3) 0.011(3)
F2 0.071(3) 0.041(3) 0.119(4) -0.017(3) -0.007(3) -0.009(2)

loop_
_atom_type_symbol
_atom_type_description
_atom_type_scat_dispersion_real
_atom_type_scat_dispersion_imag
_atom_type_scat_source
C C 0.0181 0.0091 'International Tables Vol C Tables 4.2.6.8 and 6.1.1.4'
H H 0.0000 0.0000 'International Tables Vol C Tables 4.2.6.8 and 6.1.1.4'
N N 0.0311 0.0180 'International Tables Vol C Tables 4.2.6.8 and 6.1.1.4'
O O 0.0492 0.0322 'International Tables Vol C Tables 4.2.6.8 and 6.1.1.4'
B B 0.0090 0.0039 'International Tables Vol C Tables 4.2.6.8 and 6.1.1.4'
F F 0.0727 0.0534 'International Tables Vol C Tables 4.2.6.8 and 6.1.1.4'

loop_
_geom_angle_atom_site_label_1
_geom_angle_atom_site_label_2
_geom_angle_atom_site_label_3
_geom_angle
C6 C1 C2 115.9(7)
C6 C1 N1 115.2(7)
C2 C1 N1 115.3(6)
C6 C1 H1 102.5
C2 C1 H1 102.5
N1 C1 H1 102.5
C1 C2 C3 114.0(7)
C1 C2 H2A 108.7
C3 C2 H2A 108.7
C1 C2 H2B 108.7
C3 C2 H2B 108.7
H2A C2 H2B 107.6
C4 C3 C2 114.7(8)
C4 C3 H3A 108.6
C2 C3 H3A 108.6
C4 C3 H3B 108.6
C2 C3 H3B 108.6
H3A C3 H3B 107.6
C3 C4 C5 116.5(8)
C3 C4 H4A 108.2
C5 C4 H4A 108.2
C3 C4 H4B 108.2
C5 C4 H4B 108.2
H4A C4 H4B 107.3
C6 C5 C4 112.4(8)
C6 C5 H5A 109.1
C4 C5 H5A 109.1
C6 C5 H5B 109.1
C4 C5 H5B 109.1
H5A C5 H5B 107.9
C1 C6 C5 113.3(7)
C1 C6 H6A 108.9
C5 C6 H6A 108.9
C1 C6 H6B 108.9
C5 C6 H6B 108.9
H6A C6 H6B 107.7
N2 C7 C12 111.8(6)
N2 C7 C8 113.3(6)
C12 C7 C8 113.5(6)
N2 C7 H7 105.8
C12 C7 H7 105.8
C8 C7 H7 105.8
C9 C8 C7 110.4(7)
C9 C8 H8A 109.6
C7 C8 H8A 109.6
C9 C8 H8B 109.6
C7 C8 H8B 109.6
H8A C8 H8B 108.1
C10 C9 C8 111.5(7)
C10 C9 H9A 109.3
C8 C9 H9A 109.3
C10 C9 H9B 109.3
C8 C9 H9B 109.3
H9A C9 H9B 108.0
C9 C10 C11 111.6(7)
C9 C10 H10A 109.3
C11 C10 H10A 109.3
C9 C10 H10B 109.3
C11 C10 H10B 109.3
H10A C10 H10B 108.0
C12 C11 C10 110.5(8)
C12 C11 H11A 109.5
C10 C11 H11A 109.5
C12 C11 H11B 109.5
C10 C11 H11B 109.5
H11A C11 H11B 108.1
C7 C12 C11 111.4(8)
C7 C12 H12A 109.4
C11 C12 H12A 109.4
C7 C12 H12B 109.4
C11 C12 H12B 109.4
H12A C12 H12B 108.0
O1 C13 N2 123.1(7)
O1 C13 N1 120.1(7)
N2 C13 N1 116.7(6)
O2 C14 N2 117.7(6)
O2 C14 C15 125.3(6)
N2 C14 C15 116.8(6)
C16 C15 C14 118.0(6)
C16 C15 C17 118.2(6)
C14 C15 C17 123.8(6)
O3 C16 N1 116.2(6)
O3 C16 C15 122.2(7)
N1 C16 C15 121.6(7)
O4 C17 C18 116.9(6)
O4 C17 C15 118.3(6)
C18 C17 C15 124.8(6)
C19 C18 C17 120.6(6)
C19 C18 H18 119.7
C17 C18 H18 119.7
C18 C19 C20 126.4(6)
C18 C19 H19 116.8
C20 C19 H19 116.8
C19 C20 C21 124.0(6)
C19 C20 C25 119.9(6)
C21 C20 C25 115.9(6)
C22 C21 C20 123.3(6)
C22 C21 H21 118.4
C20 C21 H21 118.4
C21 C22 C23 120.2(7)
C21 C22 H22 119.9
C23 C22 H22 119.9
N3 C23 C24 121.3(7)
N3 C23 C22 121.4(7)
C24 C23 C22 117.2(7)
C25 C24 C23 121.6(7)
C25 C24 H24 119.2
C23 C24 H24 119.2
O5 C25 C24 122.8(6)
O5 C25 C20 115.7(5)
C24 C25 C20 121.4(6)
C27 C26 N3 113.1(9)
C27 C26 H26A 109.0
N3 C26 H26A 109.0
C27 C26 H26B 109.0
N3 C26 H26B 109.0
H26A C26 H26B 107.8
C26 C27 H27A 109.5
C26 C27 H27B 109.5
H27A C27 H27B 109.5
C26 C27 H27C 109.5
H27A C27 H27C 109.5
H27B C27 H27C 109.5
C29 C28 N3 106.3(9)
C29 C28 H28A 110.5
N3 C28 H28A 110.5
C29 C28 H28B 110.5
N3 C28 H28B 110.5
H28A C28 H28B 108.7
C28 C29 H29A 109.5
C28 C29 H29B 109.5
H29A C29 H29B 109.5
C28 C29 H29C 109.5
H29A C29 H29C 109.5
H29B C29 H29C 109.5
O5 C30 C31 107.9(5)
O5 C30 H30A 110.1
C31 C30 H30A 110.1
O5 C30 H30B 110.1
C31 C30 H30B 110.1
H30A C30 H30B 108.4
C30 C31 C32 110.1(6)
C30 C31 H31A 109.6
C32 C31 H31A 109.6
C30 C31 H31B 109.6
C32 C31 H31B 109.6
H31A C31 H31B 108.1
C31 C32 C33 112.9(6)
C31 C32 H32A 109.0
C33 C32 H32A 109.0
C31 C32 H32B 109.0
C33 C32 H32B 109.0
H32A C32 H32B 107.8
C32 C33 C34 114.0(6)
C32 C33 H33A 108.8
C34 C33 H33A 108.8
C32 C33 H33B 108.8
C34 C33 H33B 108.8
H33A C33 H33B 107.6
C35 C34 C33 113.8(6)
C35 C34 H34A 108.8
C33 C34 H34A 108.8
C35 C34 H34B 108.8
C33 C34 H34B 108.8
H34A C34 H34B 107.7
C36 C35 C34 114.2(7)
C36 C35 H35A 108.7
C34 C35 H35A 108.7
C36 C35 H35B 108.7
C34 C35 H35B 108.7
H35A C35 H35B 107.6
C35 C36 C37 113.1(8)
C35 C36 H36A 109.0
C37 C36 H36A 109.0
C35 C36 H36B 109.0
C37 C36 H36B 109.0
H36A C36 H36B 107.8
C36 C37 H37A 109.5
C36 C37 H37B 109.5
H37A C37 H37B 109.5
C36 C37 H37C 109.5
H37A C37 H37C 109.5
H37B C37 H37C 109.5
C16 N1 C13 121.4(6)
C16 N1 C1 122.7(7)
C13 N1 C1 115.8(6)
C13 N2 C14 124.0(6)
C13 N2 C7 117.9(6)
C14 N2 C7 117.5(5)
C23 N3 C26 122.8(7)
C23 N3 C28 119.9(7)
C26 N3 C28 117.2(6)
C16 O3 B1 120.4(6)
C17 O4 B1 121.1(6)
C25 O5 C30 117.7(5)
F1 B1 F2 111.0(8)
F1 B1 O4 110.3(7)
F2 B1 O4 108.9(7)
F1 B1 O3 109.1(7)
F2 B1 O3 107.0(7)
O4 B1 O3 110.4(7)

loop_
_geom_bond_atom_site_label_1
_geom_bond_atom_site_label_2
_geom_bond_distance
C1 C6 1.454(11)
C1 C2 1.470(11)
C1 N1 1.488(8)
C1 H1 1.0000
C2 C3 1.495(10)
C2 H2A 0.9900
C2 H2B 0.9900
C3 C4 1.439(13)
C3 H3A 0.9900
C3 H3B 0.9900
C4 C5 1.514(13)
C4 H4A 0.9900
C4 H4B 0.9900
C5 C6 1.512(10)
C5 H5A 0.9900
C5 H5B 0.9900
C6 H6A 0.9900
C6 H6B 0.9900
C7 N2 1.503(9)
C7 C12 1.511(11)
C7 C8 1.539(10)
C7 H7 1.0000
C8 C9 1.522(11)
C8 H8A 0.9900
C8 H8B 0.9900
C9 C10 1.513(12)
C9 H9A 0.9900
C9 H9B 0.9900
C10 C11 1.536(12)
C10 H10A 0.9900
C10 H10B 0.9900
C11 C12 1.519(12)
C11 H11A 0.9900
C11 H11B 0.9900
C12 H12A 0.9900
C12 H12B 0.9900
C13 O1 1.211(9)
C13 N2 1.369(9)
C13 N1 1.401(10)
C14 O2 1.232(8)
C14 N2 1.412(8)
C14 C15 1.424(9)
C15 C16 1.424(9)
C15 C17 1.428(9)
C16 O3 1.285(9)
C16 N1 1.349(9)
C17 O4 1.333(8)
C17 C18 1.402(9)
C18 C19 1.383(9)
C18 H18 0.9500
C19 C20 1.409(9)
C19 H19 0.9500
C20 C21 1.409(9)
C20 C25 1.434(9)
C21 C22 1.362(10)
C21 H21 0.9500
C22 C23 1.429(10)
C22 H22 0.9500
C23 N3 1.349(10)
C23 C24 1.415(10)
C24 C25 1.366(10)
C24 H24 0.9500
C25 O5 1.360(8)
C26 C27 1.447(14)
C26 N3 1.473(11)
C26 H26A 0.9900
C26 H26B 0.9900
C27 H27A 0.9800
C27 H27B 0.9800
C27 H27C 0.9800
C28 C29 1.393(12)
C28 N3 1.551(12)
C28 H28A 0.9900
C28 H28B 0.9900
C29 H29A 0.9800
C29 H29B 0.9800
C29 H29C 0.9800
C30 O5 1.449(8)
C30 C31 1.514(9)
C30 H30A 0.9900
C30 H30B 0.9900
C31 C32 1.515(9)
C31 H31A 0.9900
C31 H31B 0.9900
C32 C33 1.522(9)
C32 H32A 0.9900
C32 H32B 0.9900
C33 C34 1.539(10)
C33 H33A 0.9900
C33 H33B 0.9900
C34 C35 1.514(10)
C34 H34A 0.9900
C34 H34B 0.9900
C35 C36 1.513(10)
C35 H35A 0.9900
C35 H35B 0.9900
C36 C37 1.514(11)
C36 H36A 0.9900
C36 H36B 0.9900
C37 H37A 0.9800
C37 H37B 0.9800
C37 H37C 0.9800
O3 B1 1.484(12)
O4 B1 1.462(9)
B1 F1 1.369(11)
B1 F2 1.373(9)

loop_
_geom_torsion_atom_site_label_1
_geom_torsion_atom_site_label_2
_geom_torsion_atom_site_label_3
_geom_torsion_atom_site_label_4
_geom_torsion
C6 C1 C2 C3 -46.6(12)
N1 C1 C2 C3 174.7(8)
C1 C2 C3 C4 43.1(14)
C2 C3 C4 C5 -43.0(14)
C3 C4 C5 C6 43.9(13)
C2 C1 C6 C5 48.2(12)
N1 C1 C6 C5 -173.0(8)
C4 C5 C6 C1 -45.3(12)
N2 C7 C8 C9 -178.3(6)
C12 C7 C8 C9 52.8(9)
C7 C8 C9 C10 -53.9(10)
C8 C9 C10 C11 57.0(11)
C9 C10 C11 C12 -56.7(12)
N2 C7 C12 C11 176.8(7)
C8 C7 C12 C11 -53.5(10)
C10 C11 C12 C7 54.3(11)
O2 C14 C15 C16 -178.6(7)
N2 C14 C15 C16 4.4(9)
O2 C14 C15 C17 2.5(11)
N2 C14 C15 C17 -174.5(6)
C14 C15 C16 O3 178.0(6)
C17 C15 C16 O3 -2.9(11)
C14 C15 C16 N1 -5.2(10)
C17 C15 C16 N1 173.9(6)
C16 C15 C17 O4 -1.7(10)
C14 C15 C17 O4 177.2(6)
C16 C15 C17 C18 179.5(7)
C14 C15 C17 C18 -1.6(11)
O4 C17 C18 C19 2.5(10)
C15 C17 C18 C19 -178.7(7)
C17 C18 C19 C20 171.5(7)
C18 C19 C20 C21 0.1(12)
C18 C19 C20 C25 -175.1(7)
C19 C20 C21 C22 -173.3(7)
C25 C20 C21 C22 2.0(11)
C20 C21 C22 C23 2.3(12)
C21 C22 C23 N3 172.3(8)
C21 C22 C23 C24 -6.0(13)
N3 C23 C24 C25 -172.8(9)
C22 C23 C24 C25 5.5(13)
C23 C24 C25 O5 179.0(8)
C23 C24 C25 C20 -1.2(13)
C19 C20 C25 O5 -7.2(10)
C21 C20 C25 O5 177.2(6)
C19 C20 C25 C24 173.0(7)
C21 C20 C25 C24 -2.6(11)
O5 C30 C31 C32 176.7(6)
C30 C31 C32 C33 176.5(7)
C31 C32 C33 C34 -175.7(7)
C32 C33 C34 C35 170.5(7)
C33 C34 C35 C36 176.9(7)
C34 C35 C36 C37 176.5(8)
O3 C16 N1 C13 173.2(7)
C15 C16 N1 C13 -3.7(11)
O3 C16 N1 C1 -2.7(10)
C15 C16 N1 C1 -179.7(7)
O1 C13 N1 C16 -168.6(7)
N2 C13 N1 C16 12.9(11)
O1 C13 N1 C1 7.7(11)
N2 C13 N1 C1 -170.9(6)
C6 C1 N1 C16 -65.9(10)
C2 C1 N1 C16 73.1(10)
C6 C1 N1 C13 117.9(9)
C2 C1 N1 C13 -103.1(9)
O1 C13 N2 C14 167.7(7)
N1 C13 N2 C14 -13.8(11)
O1 C13 N2 C7 -2.8(12)
N1 C13 N2 C7 175.7(6)
O2 C14 N2 C13 -172.0(7)
C15 C14 N2 C13 5.2(10)
O2 C14 N2 C7 -1.4(9)
C15 C14 N2 C7 175.8(6)
C12 C7 N2 C13 71.9(8)
C8 C7 N2 C13 -57.9(9)
C12 C7 N2 C14 -99.2(7)
C8 C7 N2 C14 131.0(7)
C24 C23 N3 C26 179.8(9)
C22 C23 N3 C26 1.6(15)
C24 C23 N3 C28 4.7(14)
C22 C23 N3 C28 -173.6(8)
C27 C26 N3 C23 83.8(12)
C27 C26 N3 C28 -100.9(10)
C29 C28 N3 C23 -83.7(11)
C29 C28 N3 C26 100.9(10)
N1 C16 O3 B1 170.0(6)
C15 C16 O3 B1 -13.0(11)
C18 C17 O4 B1 -158.4(7)
C15 C17 O4 B1 22.7(10)
C24 C25 O5 C30 3.3(11)
C20 C25 O5 C30 -176.5(6)
C31 C30 O5 C25 -176.9(6)
C17 O4 B1 F1 84.9(9)
C17 O4 B1 F2 -153.0(7)
C17 O4 B1 O3 -35.8(9)
C16 O3 B1 F1 -90.9(8)
C16 O3 B1 F2 148.9(7)
C16 O3 B1 O4 30.5(9)
